data_2230104
loop_
_publ_author_name
'M\"oller, Konstanze'
'Junge, Kathrin'
'Spannenberg, Anke'
'Beller, Matthias'

_publ_section_title
;
 2,6-Bis[(<i>S</i>)-4-benzyl-4,5-dihydro-1,3-oxazol-2-yl]pyridine
;
_journal_coeditor_code OM2419
_journal_issue 5
_journal_name_full 'Acta Crystallographica Section E'
_journal_page_first o1181
_journal_paper_doi 10.1107/S1600536811014061
_journal_volume 67
_journal_year 2011
_chemical_formula_iupac 'C25 H23 N3 O2'
_chemical_formula_moiety 'C25 H23 N3 O2'
_chemical_formula_sum 'C25 H23 N3 O2'
_chemical_formula_weight 397.46
_chemical_name_systematic
;
2,6-Bis[(<i>S</i>)-4-benzyl-4,5-dihydro-1,3-oxazol-2-yl]pyridine
;
_space_group_IT_number 19
_symmetry_cell_setting orthorhombic
_symmetry_space_group_name_Hall 'P 2ac 2ab'
_symmetry_space_group_name_H-M 'P 21 21 21'
_atom_sites_solution_hydrogens geom
_atom_sites_solution_primary direct
_atom_sites_solution_secondary difmap
_audit_creation_method SHELXL-97
_cell_angle_alpha 90.00
_cell_angle_beta 90.00
_cell_angle_gamma 90.00
_cell_formula_units_Z 4
_cell_length_a 7.0184(2)
_cell_length_b 13.2654(3)
_cell_length_c 21.5542(8)
_cell_measurement_reflns_used 7372
_cell_measurement_temperature 150(2)
_cell_measurement_theta_max 29.63
_cell_measurement_theta_min 1.80
_cell_volume 2006.74(10)
_computing_cell_refinement 'X-AREA (Stoe & Cie, 2005)'
_computing_data_collection 'X-AREA (Stoe & Cie, 2005)'
_computing_data_reduction 'X-AREA (Stoe & Cie, 2005)'
_computing_molecular_graphics 'XP in SHELXTL (Sheldrick, 2008)'
_computing_publication_material 'SHELXL97 (Sheldrick, 2008)'
_computing_structure_refinement 'SHELXL97 (Sheldrick, 2008)'
_computing_structure_solution 'SHELXS97 (Sheldrick, 2008)'
_diffrn_ambient_temperature 150(2)
_diffrn_measured_fraction_theta_full 0.999
_diffrn_measured_fraction_theta_max 0.999
_diffrn_measurement_device_type 'Stoe IPDS II'
_diffrn_measurement_method \w
_diffrn_radiation_monochromator graphite
_diffrn_radiation_source 'fine-focus sealed tube'
_diffrn_radiation_type MoK\a
_diffrn_radiation_wavelength 0.71073
_diffrn_reflns_av_R_equivalents 0.0446
_diffrn_reflns_av_sigmaI/netI 0.0413
_diffrn_reflns_limit_h_max 9
_diffrn_reflns_limit_h_min -9
_diffrn_reflns_limit_k_max 18
_diffrn_reflns_limit_k_min -18
_diffrn_reflns_limit_l_max 29
_diffrn_reflns_limit_l_min -29
_diffrn_reflns_number 38412
_diffrn_reflns_theta_full 29.20
_diffrn_reflns_theta_max 29.20
_diffrn_reflns_theta_min 1.80
_exptl_absorpt_coefficient_mu 0.085
_exptl_absorpt_correction_type none
_exptl_crystal_colour colourless
_exptl_crystal_density_diffrn 1.316
_exptl_crystal_density_method 'not measured'
_exptl_crystal_description prism
_exptl_crystal_F_000 840
_exptl_crystal_size_max 0.50
_exptl_crystal_size_mid 0.45
_exptl_crystal_size_min 0.25
_refine_diff_density_max 0.126
_refine_diff_density_min -0.175
_refine_ls_goodness_of_fit_ref 0.855
_refine_ls_hydrogen_treatment constr
_refine_ls_matrix_type full
_refine_ls_number_parameters 271
_refine_ls_number_reflns 5433
_refine_ls_number_restraints 0
_refine_ls_restrained_S_all 0.855
_refine_ls_R_factor_all 0.0412
_refine_ls_R_factor_gt 0.0293
_refine_ls_shift/su_max 0.001
_refine_ls_shift/su_mean 0.000
_refine_ls_structure_factor_coef Fsqd
_refine_ls_weighting_details 'calc w=1/[\s^2^(Fo^2^)+(0.0277P)^2^] where P=(Fo^2^+2Fc^2^)/3'
_refine_ls_weighting_scheme calc
_refine_ls_wR_factor_gt 0.0517
_refine_ls_wR_factor_ref 0.0534
_reflns_number_gt 4254
_reflns_number_total 5433
_reflns_threshold_expression I>2\s(I)
_cod_data_source_file om2419.cif
_cod_data_source_block I
_cod_database_code 2230104
_cod_database_fobs_code 2230104

loop_
_symmetry_equiv_pos_as_xyz
'x, y, z'
'-x+1/2, -y, z+1/2'
'-x, y+1/2, -z+1/2'
'x+1/2, -y+1/2, -z'

loop_
_atom_site_type_symbol
_atom_site_label
_atom_site_fract_x
_atom_site_fract_y
_atom_site_fract_z
_atom_site_U_iso_or_equiv
_atom_site_adp_type
_atom_site_calc_flag
_atom_site_refinement_flags
_atom_site_occupancy
_atom_site_disorder_assembly
_atom_site_disorder_group
C C1 0.08221(18) 0.78242(8) 0.86378(6) 0.0391(3) Uani d . 1 . .
H H1A 0.0477 0.8470 0.8436 0.047 Uiso calc R 1 . .
H H1B 0.1124 0.7953 0.9079 0.047 Uiso calc R 1 . .
C C2 -0.07905(16) 0.70557(7) 0.85760(5) 0.0307(2) Uani d . 1 . .
H H2 -0.1664 0.7274 0.8235 0.037 Uiso calc R 1 . .
C C3 0.18890(16) 0.63775(7) 0.82495(5) 0.0271(2) Uani d . 1 . .
C C4 0.33449(15) 0.56927(7) 0.79877(5) 0.0271(2) Uani d . 1 . .
C C5 0.30631(16) 0.46567(7) 0.80236(5) 0.0320(2) Uani d . 1 . .
H H5 0.1993 0.4390 0.8238 0.038 Uiso calc R 1 . .
C C6 0.43561(16) 0.40269(8) 0.77450(5) 0.0330(3) Uani d . 1 . .
H H6 0.4199 0.3316 0.7762 0.040 Uiso calc R 1 . .
C C7 0.58872(16) 0.44469(7) 0.74402(5) 0.0302(2) Uani d . 1 . .
H H7 0.6801 0.4029 0.7241 0.036 Uiso calc R 1 . .
C C8 0.60768(16) 0.54896(7) 0.74277(5) 0.0261(2) Uani d . 1 . .
C C9 0.76549(16) 0.59535(7) 0.70744(4) 0.0274(2) Uani d . 1 . .
C C10 1.02808(19) 0.58556(8) 0.64867(6) 0.0410(3) Uani d . 1 . .
H H10A 1.0471 0.5688 0.6044 0.049 Uiso calc R 1 . .
H H10B 1.1483 0.5731 0.6715 0.049 Uiso calc R 1 . .
C C11 0.96205(16) 0.69563(8) 0.65652(5) 0.0307(2) Uani d . 1 . .
H H11 0.9089 0.7199 0.6161 0.037 Uiso calc R 1 . .
C C12 1.11831(16) 0.76752(8) 0.67706(5) 0.0308(2) Uani d . 1 . .
H H12A 1.0595 0.8305 0.6927 0.037 Uiso calc R 1 . .
H H12B 1.1903 0.7366 0.7116 0.037 Uiso calc R 1 . .
C C13 1.25418(16) 0.79284(7) 0.62524(5) 0.0287(2) Uani d . 1 . .
C C14 1.23770(17) 0.88259(8) 0.59240(5) 0.0341(2) Uani d . 1 . .
H H14 1.1407 0.9293 0.6032 0.041 Uiso calc R 1 . .
C C15 1.36016(18) 0.90471(10) 0.54433(6) 0.0422(3) Uani d . 1 . .
H H15 1.3472 0.9665 0.5225 0.051 Uiso calc R 1 . .
C C16 1.50168(19) 0.83760(9) 0.52768(6) 0.0415(3) Uani d . 1 . .
H H16 1.5855 0.8528 0.4944 0.050 Uiso calc R 1 . .
C C17 1.52003(17) 0.74822(9) 0.55991(6) 0.0403(3) Uani d . 1 . .
H H17 1.6169 0.7016 0.5488 0.048 Uiso calc R 1 . .
C C18 1.39795(17) 0.72647(8) 0.60832(5) 0.0352(3) Uani d . 1 . .
H H18 1.4126 0.6650 0.6304 0.042 Uiso calc R 1 . .
C C19 -0.19380(17) 0.69334(8) 0.91699(5) 0.0338(2) Uani d . 1 . .
H H19A -0.3029 0.6477 0.9093 0.041 Uiso calc R 1 . .
H H19B -0.1127 0.6623 0.9494 0.041 Uiso calc R 1 . .
C C20 -0.26647(15) 0.79374(7) 0.93971(5) 0.0284(2) Uani d . 1 . .
C C21 -0.19421(16) 0.83776(8) 0.99302(5) 0.0331(3) Uani d . 1 . .
H H21 -0.0999 0.8031 1.0164 0.040 Uiso calc R 1 . .
C C22 -0.25669(18) 0.93129(8) 1.01295(5) 0.0369(3) Uani d . 1 . .
H H22 -0.2051 0.9603 1.0496 0.044 Uiso calc R 1 . .
C C23 -0.39392(18) 0.98226(8) 0.97955(6) 0.0385(3) Uani d . 1 . .
H H23 -0.4370 1.0466 0.9930 0.046 Uiso calc R 1 . .
C C24 -0.46803(17) 0.93922(9) 0.92658(6) 0.0380(3) Uani d . 1 . .
H H24 -0.5632 0.9739 0.9037 0.046 Uiso calc R 1 . .
C C25 -0.40519(17) 0.84613(8) 0.90655(5) 0.0329(2) Uani d . 1 . .
H H25 -0.4570 0.8175 0.8698 0.040 Uiso calc R 1 . .
N N1 0.48293(13) 0.61177(6) 0.76977(4) 0.02706(19) Uani d . 1 . .
N N2 0.02005(14) 0.61231(6) 0.83845(4) 0.0311(2) Uani d . 1 . .
N N3 0.80484(13) 0.68788(6) 0.70200(4) 0.0307(2) Uani d . 1 . .
O O1 0.24182(12) 0.73528(5) 0.83241(3) 0.03401(18) Uani d . 1 . .
O O2 0.87275(12) 0.52786(5) 0.67492(4) 0.0402(2) Uani d . 1 . .

loop_
_atom_site_aniso_label
_atom_site_aniso_U_11
_atom_site_aniso_U_22
_atom_site_aniso_U_33
_atom_site_aniso_U_12
_atom_site_aniso_U_13
_atom_site_aniso_U_23
C1 0.0401(7) 0.0291(5) 0.0482(7) -0.0040(5) 0.0204(6) -0.0039(5)
C2 0.0318(6) 0.0266(5) 0.0337(6) -0.0005(4) 0.0013(5) 0.0007(4)
C3 0.0318(6) 0.0241(5) 0.0255(5) -0.0043(4) 0.0004(5) 0.0029(4)
C4 0.0289(6) 0.0273(5) 0.0251(5) -0.0027(4) -0.0007(4) 0.0015(4)
C5 0.0320(6) 0.0283(5) 0.0357(6) -0.0042(5) 0.0018(5) 0.0048(4)
C6 0.0398(7) 0.0218(5) 0.0375(6) -0.0016(5) -0.0023(5) 0.0023(4)
C7 0.0332(6) 0.0264(5) 0.0310(6) 0.0034(4) 0.0003(5) -0.0002(4)
C8 0.0289(6) 0.0249(5) 0.0245(5) -0.0005(4) -0.0013(4) 0.0006(4)
C9 0.0293(6) 0.0266(5) 0.0262(5) 0.0016(5) 0.0004(5) -0.0035(4)
C10 0.0403(7) 0.0347(6) 0.0480(7) -0.0067(5) 0.0162(6) -0.0078(5)
C11 0.0302(6) 0.0337(5) 0.0282(5) -0.0001(5) 0.0037(5) 0.0020(4)
C12 0.0330(6) 0.0295(5) 0.0299(5) 0.0017(5) 0.0008(5) 0.0009(4)
C13 0.0255(6) 0.0297(5) 0.0310(5) -0.0031(4) -0.0036(5) -0.0033(4)
C14 0.0294(6) 0.0325(5) 0.0404(6) -0.0010(5) -0.0008(5) 0.0025(4)
C15 0.0402(7) 0.0439(7) 0.0424(7) -0.0079(6) -0.0013(6) 0.0104(5)
C16 0.0349(7) 0.0544(7) 0.0351(6) -0.0136(6) 0.0054(6) -0.0025(5)
C17 0.0264(6) 0.0450(7) 0.0494(7) -0.0017(5) 0.0039(6) -0.0128(5)
C18 0.0297(6) 0.0315(6) 0.0444(7) -0.0004(5) -0.0007(5) -0.0013(5)
C19 0.0294(6) 0.0292(5) 0.0429(6) -0.0006(5) 0.0083(5) 0.0054(5)
C20 0.0228(5) 0.0304(5) 0.0320(5) -0.0024(5) 0.0068(5) 0.0071(4)
C21 0.0263(6) 0.0406(6) 0.0323(6) 0.0000(5) 0.0018(5) 0.0084(4)
C22 0.0376(7) 0.0416(6) 0.0314(5) -0.0076(5) 0.0043(5) -0.0013(5)
C23 0.0416(7) 0.0297(6) 0.0443(7) 0.0022(5) 0.0132(6) 0.0028(5)
C24 0.0311(6) 0.0396(6) 0.0433(7) 0.0069(5) 0.0001(5) 0.0101(5)
C25 0.0289(6) 0.0364(6) 0.0335(6) -0.0028(5) -0.0015(5) 0.0031(5)
N1 0.0295(5) 0.0247(4) 0.0270(4) -0.0009(4) 0.0019(4) -0.0001(3)
N2 0.0297(5) 0.0268(4) 0.0370(5) -0.0031(4) 0.0034(4) -0.0014(4)
N3 0.0300(5) 0.0277(4) 0.0345(5) 0.0021(4) 0.0052(4) 0.0030(4)
O1 0.0351(4) 0.0253(3) 0.0416(4) -0.0049(3) 0.0136(4) -0.0037(3)
O2 0.0407(5) 0.0283(4) 0.0515(5) -0.0052(4) 0.0187(4) -0.0111(3)

loop_
_atom_type_symbol
_atom_type_description
_atom_type_scat_dispersion_real
_atom_type_scat_dispersion_imag
_atom_type_scat_source
C C 0.0033 0.0016 'International Tables Vol C Tables 4.2.6.8 and 6.1.1.4'
H H 0.0000 0.0000 'International Tables Vol C Tables 4.2.6.8 and 6.1.1.4'
N N 0.0061 0.0033 'International Tables Vol C Tables 4.2.6.8 and 6.1.1.4'
O O 0.0106 0.0060 'International Tables Vol C Tables 4.2.6.8 and 6.1.1.4'

loop_
_geom_angle_atom_site_label_1
_geom_angle_atom_site_label_2
_geom_angle_atom_site_label_3
_geom_angle_site_symmetry_1
_geom_angle_site_symmetry_3
_geom_angle
_geom_angle_publ_flag
O1 C1 C2 . . 104.10(8) ?
O1 C1 H1A . . 110.9 ?
C2 C1 H1A . . 110.9 ?
O1 C1 H1B . . 110.9 ?
C2 C1 H1B . . 110.9 ?
H1A C1 H1B . . 109.0 ?
N2 C2 C19 . . 113.26(8) ?
N2 C2 C1 . . 103.54(9) ?
C19 C2 C1 . . 112.94(9) ?
N2 C2 H2 . . 109.0 ?
C19 C2 H2 . . 109.0 ?
C1 C2 H2 . . 109.0 ?
N2 C3 O1 . . 118.92(10) ?
N2 C3 C4 . . 124.80(9) ?
O1 C3 C4 . . 116.24(9) ?
N1 C4 C5 . . 123.55(10) ?
N1 C4 C3 . . 117.18(8) ?
C5 C4 C3 . . 119.17(10) ?
C6 C5 C4 . . 118.91(10) ?
C6 C5 H5 . . 120.5 ?
C4 C5 H5 . . 120.5 ?
C5 C6 C7 . . 118.60(9) ?
C5 C6 H6 . . 120.7 ?
C7 C6 H6 . . 120.7 ?
C6 C7 C8 . . 119.11(10) ?
C6 C7 H7 . . 120.4 ?
C8 C7 H7 . . 120.4 ?
N1 C8 C7 . . 123.18(10) ?
N1 C8 C9 . . 116.99(8) ?
C7 C8 C9 . . 119.74(9) ?
N3 C9 O2 . . 118.00(9) ?
N3 C9 C8 . . 128.02(9) ?
O2 C9 C8 . . 113.89(8) ?
O2 C10 C11 . . 103.39(9) ?
O2 C10 H10A . . 111.1 ?
C11 C10 H10A . . 111.1 ?
O2 C10 H10B . . 111.1 ?
C11 C10 H10B . . 111.1 ?
H10A C10 H10B . . 109.0 ?
N3 C11 C12 . . 112.88(9) ?
N3 C11 C10 . . 103.36(8) ?
C12 C11 C10 . . 114.18(10) ?
N3 C11 H11 . . 108.7 ?
C12 C11 H11 . . 108.7 ?
C10 C11 H11 . . 108.7 ?
C13 C12 C11 . . 112.38(9) ?
C13 C12 H12A . . 109.1 ?
C11 C12 H12A . . 109.1 ?
C13 C12 H12B . . 109.1 ?
C11 C12 H12B . . 109.1 ?
H12A C12 H12B . . 107.9 ?
C18 C13 C14 . . 118.04(10) ?
C18 C13 C12 . . 120.90(9) ?
C14 C13 C12 . . 121.05(10) ?
C15 C14 C13 . . 120.90(11) ?
C15 C14 H14 . . 119.6 ?
C13 C14 H14 . . 119.6 ?
C14 C15 C16 . . 120.44(11) ?
C14 C15 H15 . . 119.8 ?
C16 C15 H15 . . 119.8 ?
C17 C16 C15 . . 119.34(11) ?
C17 C16 H16 . . 120.3 ?
C15 C16 H16 . . 120.3 ?
C16 C17 C18 . . 120.13(11) ?
C16 C17 H17 . . 119.9 ?
C18 C17 H17 . . 119.9 ?
C17 C18 C13 . . 121.14(10) ?
C17 C18 H18 . . 119.4 ?
C13 C18 H18 . . 119.4 ?
C20 C19 C2 . . 110.99(8) ?
C20 C19 H19A . . 109.4 ?
C2 C19 H19A . . 109.4 ?
C20 C19 H19B . . 109.4 ?
C2 C19 H19B . . 109.4 ?
H19A C19 H19B . . 108.0 ?
C21 C20 C25 . . 118.10(10) ?
C21 C20 C19 . . 121.19(10) ?
C25 C20 C19 . . 120.69(10) ?
C22 C21 C20 . . 121.29(11) ?
C22 C21 H21 . . 119.4 ?
C20 C21 H21 . . 119.4 ?
C23 C22 C21 . . 119.90(11) ?
C23 C22 H22 . . 120.1 ?
C21 C22 H22 . . 120.1 ?
C24 C23 C22 . . 119.52(11) ?
C24 C23 H23 . . 120.2 ?
C22 C23 H23 . . 120.2 ?
C23 C24 C25 . . 120.59(11) ?
C23 C24 H24 . . 119.7 ?
C25 C24 H24 . . 119.7 ?
C24 C25 C20 . . 120.60(11) ?
C24 C25 H25 . . 119.7 ?
C20 C25 H25 . . 119.7 ?
C4 N1 C8 . . 116.66(8) ?
C3 N2 C2 . . 106.35(8) ?
C9 N3 C11 . . 106.97(8) ?
C3 O1 C1 . . 104.79(8) ?
C9 O2 C10 . . 105.64(8) ?

loop_
_geom_bond_atom_site_label_1
_geom_bond_atom_site_label_2
_geom_bond_site_symmetry_2
_geom_bond_distance
_geom_bond_publ_flag
C1 O1 . 1.4503(14) ?
C1 C2 . 1.5290(17) ?
C1 H1A . 0.9900 ?
C1 H1B . 0.9900 ?
C2 N2 . 1.4781(14) ?
C2 C19 . 1.5211(15) ?
C2 H2 . 1.0000 ?
C3 N2 . 1.2660(14) ?
C3 O1 . 1.3556(11) ?
C3 C4 . 1.4790(14) ?
C4 N1 . 1.3394(13) ?
C4 C5 . 1.3905(14) ?
C5 C6 . 1.3719(15) ?
C5 H5 . 0.9500 ?
C6 C7 . 1.3773(15) ?
C6 H6 . 0.9500 ?
C7 C8 . 1.3898(13) ?
C7 H7 . 0.9500 ?
C8 N1 . 1.3415(13) ?
C8 C9 . 1.4784(15) ?
C9 N3 . 1.2636(13) ?
C9 O2 . 1.3636(12) ?
C10 O2 . 1.4472(14) ?
C10 C11 . 1.5413(15) ?
C10 H10A . 0.9900 ?
C10 H10B . 0.9900 ?
C11 N3 . 1.4796(14) ?
C11 C12 . 1.5193(16) ?
C11 H11 . 1.0000 ?
C12 C13 . 1.5065(15) ?
C12 H12A . 0.9900 ?
C12 H12B . 0.9900 ?
C13 C18 . 1.3879(15) ?
C13 C14 . 1.3899(14) ?
C14 C15 . 1.3778(16) ?
C14 H14 . 0.9500 ?
C15 C16 . 1.3813(18) ?
C15 H15 . 0.9500 ?
C16 C17 . 1.3801(17) ?
C16 H16 . 0.9500 ?
C17 C18 . 1.3808(16) ?
C17 H17 . 0.9500 ?
C18 H18 . 0.9500 ?
C19 C20 . 1.5078(14) ?
C19 H19A . 0.9900 ?
C19 H19B . 0.9900 ?
C20 C21 . 1.3852(15) ?
C20 C25 . 1.3934(15) ?
C21 C22 . 1.3843(16) ?
C21 H21 . 0.9500 ?
C22 C23 . 1.3796(17) ?
C22 H22 . 0.9500 ?
C23 C24 . 1.3784(17) ?
C23 H23 . 0.9500 ?
C24 C25 . 1.3806(15) ?
C24 H24 . 0.9500 ?
C25 H25 . 0.9500 ?

loop_
_cod_related_entry_id
_cod_related_entry_database
_cod_related_entry_code
1 ChemSpider 26601594
